data_7235269
loop_
_publ_author_name
'Liu, Song-Juan'
'Huang, Yuanbiao'
'Lin, Zu-Jin'
'Li, Xin-Fa'
'Cao, Rong'

_publ_section_title
;
 Syntheses, structures and photoluminescent properties of lanthanide
 coordination polymers based on pyridyl functionalized imidazole
 dicarboxylic acid
;
_journal_issue 24
_journal_name_full 'RSC Advances'
_journal_page_first 9279
_journal_paper_doi 10.1039/c3ra41166d
_journal_volume 3
_journal_year 2013
_chemical_formula_sum 'C40 H46 Dy3 N13 O33'
_chemical_formula_weight 1724.40
_space_group_IT_number 15
_space_group_name_Hall '-C 2yc'
_space_group_name_H-M_alt 'C 1 2/c 1'
_symmetry_cell_setting monoclinic
_symmetry_space_group_name_H-M 'C 1 2/c 1'
_atom_sites_solution_hydrogens geom
_atom_sites_solution_primary direct
_atom_sites_solution_secondary difmap
_audit_creation_method SHELXL-97
_cell_angle_alpha 90.00
_cell_angle_beta 106.372(3)
_cell_angle_gamma 90.00
_cell_formula_units_Z 4
_cell_length_a 20.836(4)
_cell_length_b 9.4722(16)
_cell_length_c 28.136(5)
_cell_measurement_reflns_used 7041
_cell_measurement_temperature 298(2)
_cell_measurement_theta_max 27.4835
_cell_measurement_theta_min 2.1667
_cell_volume 5327.8(17)
_computing_cell_refinement 'CrystalClear (Rigaku Inc., 2007)'
_computing_data_collection 'CrystalClear (Rigaku Inc., 2007)'
_computing_data_reduction 'CrystalClear (Rigaku Inc., 2007)'
_computing_structure_refinement 'SHELXL-97 (Sheldrick, 1997)'
_computing_structure_solution 'SHELXS-97 (Sheldrick, 1990)'
_diffrn_ambient_temperature 298(2)
_diffrn_detector_area_resol_mean 13.6612
_diffrn_measured_fraction_theta_full 0.988
_diffrn_measured_fraction_theta_max 0.988
_diffrn_measurement_method CCD_Profile_fitting
_diffrn_radiation_monochromator graphite
_diffrn_radiation_source 'fine-focus sealed tube'
_diffrn_radiation_type MoK\a
_diffrn_radiation_wavelength 0.71073
_diffrn_reflns_av_R_equivalents 0.0509
_diffrn_reflns_av_sigmaI/netI 0.0501
_diffrn_reflns_limit_h_max 26
_diffrn_reflns_limit_h_min -26
_diffrn_reflns_limit_k_max 12
_diffrn_reflns_limit_k_min -12
_diffrn_reflns_limit_l_max 33
_diffrn_reflns_limit_l_min -36
_diffrn_reflns_number 20224
_diffrn_reflns_theta_full 27.49
_diffrn_reflns_theta_max 27.49
_diffrn_reflns_theta_min 2.04
_exptl_absorpt_coefficient_mu 4.281
_exptl_absorpt_correction_T_max 0.5475
_exptl_absorpt_correction_T_min 0.4814
_exptl_absorpt_correction_type multi-scan
_exptl_absorpt_process_details
;
CrysAlisPro, Agilent Technologies,
Version 1.171.35.19 (release 27-10-2011 CrysAlis171 .NET)
(compiled Oct 27 2011,15:02:11)
Empirical absorption correction using spherical harmonics,
 implemented in SCALE3 ABSPACK scaling algorithm.
;
_exptl_crystal_colour colorless
_exptl_crystal_density_diffrn 2.150
_exptl_crystal_density_method 'not measured'
_exptl_crystal_description Prism
_exptl_crystal_F_000 3356
_exptl_crystal_size_max 0.20
_exptl_crystal_size_mid 0.18
_exptl_crystal_size_min 0.16
_refine_diff_density_max 2.076
_refine_diff_density_min -1.916
_refine_diff_density_rms 0.177
_refine_ls_extinction_coef 0.00049(5)
_refine_ls_extinction_expression Fc^*^=kFc[1+0.001xFc^2^\l^3^/sin(2\q)]^-1/4^
_refine_ls_extinction_method SHELXL
_refine_ls_goodness_of_fit_ref 1.023
_refine_ls_hydrogen_treatment mixed
_refine_ls_matrix_type full
_refine_ls_number_parameters 460
_refine_ls_number_reflns 6034
_refine_ls_number_restraints 61
_refine_ls_restrained_S_all 1.022
_refine_ls_R_factor_all 0.0444
_refine_ls_R_factor_gt 0.0419
_refine_ls_shift/su_max 0.000
_refine_ls_shift/su_mean 0.000
_refine_ls_structure_factor_coef Fsqd
_refine_ls_weighting_details 'calc w=1/[\s^2^(Fo^2^)+(0.0628P)^2^+42.0000P] where P=(Fo^2^+2Fc^2^)/3'
_refine_ls_weighting_scheme calc
_refine_ls_wR_factor_gt 0.1169
_refine_ls_wR_factor_ref 0.1205
_reflns_number_gt 5670
_reflns_number_total 6034
_reflns_threshold_expression >2sigma(I)
_cod_data_source_file c3ra41166d.cif
_cod_data_source_block 4-Dy
_cod_depositor_comments
;
The following automatic conversions were performed:

data item '_exptl_absorpt_correction_type' value 'Multi-scan' was
changed to 'multi-scan' in accordance with the
/home/saulius/struct/COD-crude-data/automatic-downloads/DataCite-retrospective/RSC/depositions/lib/dictionaries/cif_core.dic
dictionary named 'cif_core.dic' version 2.4.2 last updated on
2011-04-26.

Automatic conversion script
Id: cif_fix_values 6909 2019-04-08 15:41:33Z antanas 
;
_cod_original_sg_symbol_H-M C2/c
_cod_database_code 7235269

loop_
_symmetry_equiv_pos_as_xyz
'x, y, z'
'-x, y, -z+1/2'
'x+1/2, y+1/2, z'
'-x+1/2, y+1/2, -z+1/2'
'-x, -y, -z'
'x, -y, z-1/2'
'-x+1/2, -y+1/2, -z'
'x+1/2, -y+1/2, z-1/2'

loop_
_atom_site_label
_atom_site_type_symbol
_atom_site_fract_x
_atom_site_fract_y
_atom_site_fract_z
_atom_site_U_iso_or_equiv
_atom_site_adp_type
_atom_site_occupancy
_atom_site_symmetry_multiplicity
_atom_site_calc_flag
_atom_site_refinement_flags
_atom_site_disorder_assembly
_atom_site_disorder_group
Dy1 Dy 0.186955(11) 0.18781(2) 0.215964(9) 0.02016(11) Uani 1 1 d . . .
Dy2 Dy 0.0000 0.75515(3) 0.2500 0.02344(12) Uani 1 2 d S . .
O1 O 0.3288(2) 0.4646(4) 0.32618(16) 0.0306(9) Uani 1 1 d . . .
O2 O 0.2488(2) 0.3302(4) 0.27991(16) 0.0276(9) Uani 1 1 d . . .
O3 O 0.2673(2) -0.1349(4) 0.32454(16) 0.0273(8) Uani 1 1 d . . .
O4 O 0.21435(19) 0.0561(4) 0.28874(15) 0.0267(8) Uani 1 1 d . . .
O5 O -0.0034(2) -0.0368(4) 0.19909(19) 0.0370(11) Uani 1 1 d . . .
O6 O 0.09004(19) 0.0887(4) 0.22616(17) 0.0319(9) Uani 1 1 d . . .
O7 O 0.11852(18) 0.3733(4) 0.22665(16) 0.0269(8) Uani 1 1 d . . .
O8 O 0.0546(2) 0.5587(4) 0.22664(17) 0.0315(9) Uani 1 1 d . . .
O9W O 0.2964(2) 0.1031(4) 0.21830(17) 0.0318(9) Uani 1 1 d D . .
H9A H 0.3061 0.0162 0.2232 0.048 Uiso 1 1 d RD . .
H9B H 0.3276 0.1530 0.2367 0.048 Uiso 1 1 d RD . .
O10W O 0.1195(3) 0.2159(5) 0.13353(18) 0.0406(12) Uani 1 1 d D . .
H10A H 0.100(4) 0.160(6) 0.110(2) 0.061 Uiso 1 1 d D . .
H10B H 0.100(4) 0.296(4) 0.128(3) 0.061 Uiso 1 1 d D . .
O11W O 0.0534(3) 0.7033(5) 0.33240(19) 0.0466(13) Uani 1 1 d D . .
H11A H 0.070(4) 0.622(4) 0.339(3) 0.070 Uiso 1 1 d D . .
H11B H 0.072(4) 0.761(6) 0.355(2) 0.070 Uiso 1 1 d D . .
O12W O -0.1130(2) 0.8322(4) 0.23533(19) 0.0347(10) Uani 1 1 d D . .
H12A H -0.1228 0.9052 0.2495 0.052 Uiso 1 1 d RD . .
H12B H -0.1317 0.8382 0.2044 0.052 Uiso 1 1 d RD . .
O13W O 0.1300(3) 0.9125(7) 0.3915(3) 0.0637(17) Uani 1 1 d D . .
H13A H 0.169(2) 0.878(12) 0.397(3) 0.096 Uiso 1 1 d D . .
H13B H 0.126(5) 0.947(12) 0.418(2) 0.096 Uiso 1 1 d D . .
O14W O 0.7349(3) 0.1267(8) 0.5712(2) 0.0607(16) Uani 1 1 d D . .
H14A H 0.705(3) 0.085(11) 0.549(3) 0.091 Uiso 1 1 d D . .
H14B H 0.720(4) 0.145(12) 0.596(2) 0.091 Uiso 1 1 d D . .
N1 N 0.4004(2) 0.2409(5) 0.3733(2) 0.0274(10) Uani 1 1 d . . .
H1 H 0.423(4) 0.309(8) 0.376(3) 0.033 Uiso 1 1 d . . .
N2 N 0.3775(2) 0.0143(5) 0.37554(18) 0.0239(9) Uani 1 1 d . . .
N3 N 0.6158(3) 0.0427(7) 0.4939(2) 0.0440(14) Uani 1 1 d . . .
N4 N -0.0745(2) 0.1911(5) 0.1561(2) 0.0273(11) Uani 1 1 d D . .
H4 H -0.095(3) 0.113(4) 0.146(2) 0.033 Uiso 1 1 d D . .
N5 N -0.0562(2) 0.4196(5) 0.16375(19) 0.0267(10) Uani 1 1 d . . .
N6 N -0.2974(4) 0.3954(9) 0.0505(3) 0.073(3) Uani 1 1 d . . .
C1 C 0.3023(3) 0.3470(5) 0.3134(2) 0.0238(11) Uani 1 1 d . . .
C2 C 0.3374(3) 0.2228(6) 0.3410(2) 0.0234(11) Uani 1 1 d . . .
C3 C 0.4225(3) 0.1138(5) 0.3927(2) 0.0247(11) Uani 1 1 d . . .
C4 C 0.4887(3) 0.0893(6) 0.4277(2) 0.0285(12) Uani 1 1 d . . .
C5 C 0.5311(4) 0.1990(8) 0.4487(3) 0.051(2) Uani 1 1 d . . .
H5 H 0.5180 0.2919 0.4406 0.061 Uiso 1 1 calc R . .
C6 C 0.5925(4) 0.1709(8) 0.4813(3) 0.054(2) Uani 1 1 d . . .
H6 H 0.6193 0.2471 0.4955 0.065 Uiso 1 1 calc R . .
C7 C 0.5754(3) -0.0640(8) 0.4736(3) 0.0413(16) Uani 1 1 d . . .
H7 H 0.5903 -0.1557 0.4820 0.050 Uiso 1 1 calc R . .
C8 C 0.5121(3) -0.0452(7) 0.4405(3) 0.0355(14) Uani 1 1 d . . .
H8 H 0.4860 -0.1230 0.4272 0.043 Uiso 1 1 calc R . .
C9 C 0.3244(3) 0.0810(5) 0.3430(2) 0.0213(10) Uani 1 1 d . . .
C10 C 0.2642(3) -0.0032(5) 0.3164(2) 0.0236(11) Uani 1 1 d . . .
C11 C 0.0283(3) 0.0767(6) 0.2037(2) 0.0270(11) Uani 1 1 d . . .
C12 C -0.0098(3) 0.2054(6) 0.1841(2) 0.0247(11) Uani 1 1 d . . .
C13 C -0.1004(3) 0.3208(6) 0.1445(2) 0.0269(12) Uani 1 1 d . . .
C14 C -0.1690(3) 0.3454(7) 0.1122(2) 0.0316(13) Uani 1 1 d . . .
C15 C -0.2093(4) 0.2388(8) 0.0897(4) 0.053(2) Uani 1 1 d . . .
H15 H -0.1940 0.1462 0.0941 0.064 Uiso 1 1 calc R . .
C16 C -0.2734(5) 0.2667(11) 0.0600(4) 0.073(3) Uani 1 1 d . . .
H16 H -0.3006 0.1910 0.0461 0.088 Uiso 1 1 calc R . .
C17 C -0.2589(5) 0.4998(10) 0.0748(4) 0.076(3) Uani 1 1 d . . .
H17 H -0.2761 0.5910 0.0707 0.091 Uiso 1 1 calc R . .
C18 C -0.1958(4) 0.4811(8) 0.1054(4) 0.058(2) Uani 1 1 d . . .
H18 H -0.1712 0.5577 0.1215 0.070 Uiso 1 1 calc R . .
C19 C 0.0016(3) 0.3506(6) 0.1888(2) 0.0232(11) Uani 1 1 d . . .
C20 C 0.0621(3) 0.4330(5) 0.2160(2) 0.0212(10) Uani 1 1 d . . .
N7 N 0.5141(6) 0.5572(17) 0.4421(5) 0.076(5) Uani 0.50 1 d PDU A 1
O16 O 0.4817(9) 0.610(3) 0.4704(7) 0.140(7) Uani 0.50 1 d PDU A 1
O17 O 0.5779(9) 0.544(3) 0.4583(7) 0.082(6) Uani 0.50 1 d PDU A 1
O18 O 0.4819(8) 0.5118(15) 0.3991(5) 0.086(4) Uani 0.50 1 d PDU A 1
O15W O 0.4363(7) 0.5112(12) 0.4337(4) 0.062(3) Uani 0.50 1 d P B 2
O19W O 0.5910(9) 0.534(3) 0.4784(7) 0.070(6) Uani 0.50 1 d P C 2

loop_
_atom_site_aniso_label
_atom_site_aniso_U_11
_atom_site_aniso_U_22
_atom_site_aniso_U_33
_atom_site_aniso_U_23
_atom_site_aniso_U_13
_atom_site_aniso_U_12
Dy1 0.01497(16) 0.01053(15) 0.03293(18) -0.00026(8) 0.00342(12) -0.00015(7)
Dy2 0.01785(19) 0.01101(18) 0.0423(2) 0.000 0.00979(16) 0.000
O1 0.032(2) 0.0101(16) 0.042(2) -0.0004(16) -0.0016(19) -0.0015(15)
O2 0.024(2) 0.0120(16) 0.039(2) -0.0012(15) -0.0049(17) -0.0006(14)
O3 0.029(2) 0.0138(17) 0.040(2) 0.0011(16) 0.0106(18) 0.0000(15)
O4 0.0169(18) 0.0204(19) 0.038(2) 0.0058(16) -0.0001(16) -0.0024(14)
O5 0.023(2) 0.0167(19) 0.062(3) 0.0097(19) -0.002(2) -0.0046(16)
O6 0.0156(18) 0.0228(19) 0.054(3) 0.0098(19) 0.0054(18) -0.0032(15)
O7 0.0151(18) 0.0200(18) 0.045(2) -0.0022(17) 0.0072(17) 0.0015(14)
O8 0.024(2) 0.0179(19) 0.052(3) -0.0075(18) 0.0107(19) 0.0026(15)
O9W 0.022(2) 0.0214(19) 0.051(3) 0.0030(18) 0.0070(19) -0.0027(16)
O10W 0.047(3) 0.021(2) 0.040(3) -0.0020(19) -0.010(2) 0.001(2)
O11W 0.069(4) 0.020(2) 0.041(3) 0.0005(19) 0.001(3) -0.003(2)
O12W 0.022(2) 0.0148(18) 0.066(3) -0.0016(19) 0.009(2) 0.0013(15)
O13W 0.045(3) 0.042(3) 0.087(5) 0.005(3) -0.008(3) -0.010(3)
O14W 0.044(3) 0.081(5) 0.054(3) 0.001(3) 0.009(3) -0.007(3)
N1 0.020(2) 0.020(2) 0.039(3) 0.002(2) 0.003(2) -0.0084(18)
N2 0.025(2) 0.015(2) 0.029(2) 0.0007(17) 0.0043(19) 0.0006(17)
N3 0.027(3) 0.050(4) 0.046(3) 0.006(3) -0.004(3) 0.003(3)
N4 0.021(2) 0.012(2) 0.045(3) -0.0005(19) 0.003(2) -0.0009(17)
N5 0.018(2) 0.021(2) 0.038(3) 0.001(2) 0.003(2) 0.0022(18)
N6 0.034(4) 0.066(5) 0.098(6) 0.024(5) -0.015(4) 0.002(3)
C1 0.024(3) 0.011(2) 0.035(3) 0.003(2) 0.007(2) -0.0006(19)
C2 0.020(3) 0.015(2) 0.032(3) 0.000(2) 0.002(2) -0.002(2)
C3 0.023(3) 0.013(2) 0.036(3) 0.002(2) 0.005(2) -0.0008(19)
C4 0.025(3) 0.029(3) 0.029(3) 0.005(2) 0.002(2) 0.001(2)
C5 0.036(4) 0.032(4) 0.067(5) 0.009(3) -0.015(4) -0.005(3)
C6 0.037(4) 0.038(4) 0.069(6) 0.009(4) -0.014(4) -0.009(3)
C7 0.034(3) 0.040(4) 0.045(4) 0.004(3) 0.002(3) 0.013(3)
C8 0.031(3) 0.024(3) 0.045(4) 0.005(3) 0.001(3) 0.001(2)
C9 0.019(2) 0.014(2) 0.030(3) 0.001(2) 0.005(2) 0.0009(19)
C10 0.025(3) 0.016(2) 0.031(3) 0.000(2) 0.010(2) -0.005(2)
C11 0.022(3) 0.018(3) 0.040(3) 0.005(2) 0.009(2) 0.002(2)
C12 0.017(2) 0.022(3) 0.035(3) 0.002(2) 0.007(2) -0.001(2)
C13 0.019(3) 0.018(3) 0.039(3) -0.001(2) 0.000(2) 0.0020(19)
C14 0.020(3) 0.030(3) 0.042(3) 0.007(3) 0.002(2) 0.004(2)
C15 0.033(4) 0.035(4) 0.074(6) 0.008(4) -0.014(4) 0.002(3)
C16 0.037(5) 0.062(6) 0.094(8) 0.013(5) -0.025(5) -0.010(4)
C17 0.052(5) 0.049(5) 0.110(9) 0.012(5) -0.006(6) 0.022(4)
C18 0.037(4) 0.032(4) 0.089(7) -0.002(4) -0.010(4) 0.008(3)
C19 0.016(2) 0.016(2) 0.035(3) -0.001(2) 0.004(2) 0.000(2)
C20 0.018(2) 0.011(2) 0.035(3) -0.002(2) 0.010(2) -0.0017(18)
N7 0.104(13) 0.060(9) 0.058(9) 0.000(8) 0.012(9) 0.023(9)
O16 0.139(14) 0.152(16) 0.144(14) -0.030(14) 0.064(12) 0.037(13)
O17 0.055(11) 0.092(11) 0.083(13) -0.019(12) -0.006(10) 0.015(10)
O18 0.101(11) 0.065(8) 0.078(9) 0.005(7) 0.003(8) -0.013(8)
O15W 0.084(9) 0.041(6) 0.048(6) 0.004(5) -0.003(6) 0.034(6)
O19W 0.045(8) 0.064(9) 0.072(12) -0.011(10) -0.029(8) -0.007(7)

loop_
_atom_type_symbol
_atom_type_description
_atom_type_scat_dispersion_real
_atom_type_scat_dispersion_imag
_atom_type_scat_source
C C 0.0033 0.0016 'International Tables Vol C Tables 4.2.6.8 and 6.1.1.4'
H H 0.0000 0.0000 'International Tables Vol C Tables 4.2.6.8 and 6.1.1.4'
N N 0.0061 0.0033 'International Tables Vol C Tables 4.2.6.8 and 6.1.1.4'
O O 0.0106 0.0060 'International Tables Vol C Tables 4.2.6.8 and 6.1.1.4'
Dy Dy -0.1892 4.4098 'International Tables Vol C Tables 4.2.6.8 and 6.1.1.4'

loop_
_geom_angle_atom_site_label_1
_geom_angle_atom_site_label_2
_geom_angle_atom_site_label_3
_geom_angle
_geom_angle_site_symmetry_1
_geom_angle_site_symmetry_3
O6 Dy1 O2 116.82(16) . .
O6 Dy1 O4 71.34(14) . .
O2 Dy1 O4 71.64(14) . .
O6 Dy1 O7 72.78(14) . .
O2 Dy1 O7 71.89(14) . .
O4 Dy1 O7 107.30(15) . .
O6 Dy1 O10W 82.48(18) . .
O2 Dy1 O10W 137.76(15) . .
O4 Dy1 O10W 148.67(16) . .
O7 Dy1 O10W 79.97(17) . .
O6 Dy1 O3 145.84(14) . 4
O2 Dy1 O3 75.62(15) . 4
O4 Dy1 O3 140.30(14) . 4
O7 Dy1 O3 82.62(14) . 4
O10W Dy1 O3 69.97(17) . 4
O6 Dy1 O9W 135.68(15) . .
O2 Dy1 O9W 81.83(15) . .
O4 Dy1 O9W 78.54(14) . .
O7 Dy1 O9W 149.05(14) . .
O10W Dy1 O9W 111.22(18) . .
O3 Dy1 O9W 75.12(14) 4 .
O6 Dy1 O1 72.63(16) . 4_545
O2 Dy1 O1 149.49(13) . 4_545
O4 Dy1 O1 85.87(14) . 4_545
O7 Dy1 O1 136.28(14) . 4_545
O10W Dy1 O1 69.74(15) . 4_545
O3 Dy1 O1 113.80(14) 4 4_545
O9W Dy1 O1 73.50(14) . 4_545
O11W Dy2 O11W 155.6(2) . 2
O11W Dy2 O8 71.89(17) . 2
O11W Dy2 O8 88.78(18) 2 2
O11W Dy2 O8 88.78(18) . .
O11W Dy2 O8 71.89(17) 2 .
O8 Dy2 O8 76.4(2) 2 .
O11W Dy2 O12W 73.8(2) . 2
O11W Dy2 O12W 114.1(2) 2 2
O8 Dy2 O12W 136.02(14) 2 2
O8 Dy2 O12W 76.16(14) . 2
O11W Dy2 O12W 114.1(2) . .
O11W Dy2 O12W 73.8(2) 2 .
O8 Dy2 O12W 76.16(14) 2 .
O8 Dy2 O12W 136.02(14) . .
O12W Dy2 O12W 144.39(19) 2 .
O11W Dy2 O5 69.91(17) . 2_565
O11W Dy2 O5 133.40(16) 2 2_565
O8 Dy2 O5 114.25(16) 2 2_565
O8 Dy2 O5 149.99(14) . 2_565
O12W Dy2 O5 77.67(15) 2 2_565
O12W Dy2 O5 73.54(14) . 2_565
O11W Dy2 O5 133.40(16) . 1_565
O11W Dy2 O5 69.91(17) 2 1_565
O8 Dy2 O5 149.99(14) 2 1_565
O8 Dy2 O5 114.25(16) . 1_565
O12W Dy2 O5 73.54(14) 2 1_565
O12W Dy2 O5 77.67(15) . 1_565
O5 Dy2 O5 71.3(2) 2_565 1_565
C1 O1 Dy1 130.9(4) . 4
C1 O2 Dy1 147.0(4) . .
C10 O3 Dy1 128.0(4) . 4_545
C10 O4 Dy1 138.3(4) . .
C11 O5 Dy2 135.3(4) . 1_545
C11 O6 Dy1 140.5(4) . .
C20 O7 Dy1 150.2(4) . .
C20 O8 Dy2 156.7(4) . .
Dy1 O9W H9A 120.6 . .
Dy1 O9W H9B 112.9 . .
H9A O9W H9B 109.5 . .
Dy1 O10W H10A 135(5) . .
Dy1 O10W H10B 113(5) . .
H10A O10W H10B 109.4(18) . .
Dy2 O11W H11A 117(5) . .
Dy2 O11W H11B 127(5) . .
H11A O11W H11B 110.5(19) . .
Dy2 O12W H12A 121.4 . .
Dy2 O12W H12B 110.0 . .
H12A O12W H12B 109.0 . .
H13A O13W H13B 108.6(18) . .
H14A O14W H14B 109.6(18) . .
C3 N1 C2 107.9(5) . .
C3 N1 H1 124(5) . .
C2 N1 H1 127(5) . .
C3 N2 C9 105.7(4) . .
C6 N3 C7 116.3(6) . .
C13 N4 C12 108.2(5) . .
C13 N4 H4 125(5) . .
C12 N4 H4 126(5) . .
C13 N5 C19 106.4(5) . .
C16 N6 C17 116.3(7) . .
O1 C1 O2 123.9(5) . .
O1 C1 C2 116.3(5) . .
O2 C1 C2 119.8(5) . .
C9 C2 N1 104.9(5) . .
C9 C2 C1 136.2(5) . .
N1 C2 C1 118.9(5) . .
N2 C3 N1 111.3(5) . .
N2 C3 C4 124.6(5) . .
N1 C3 C4 124.1(5) . .
C8 C4 C5 116.6(6) . .
C8 C4 C3 121.2(5) . .
C5 C4 C3 122.2(6) . .
C6 C5 C4 120.2(7) . .
C6 C5 H5 119.9 . .
C4 C5 H5 119.9 . .
N3 C6 C5 124.0(7) . .
N3 C6 H6 118.0 . .
C5 C6 H6 118.0 . .
N3 C7 C8 123.5(6) . .
N3 C7 H7 118.2 . .
C8 C7 H7 118.2 . .
C4 C8 C7 119.5(6) . .
C4 C8 H8 120.3 . .
C7 C8 H8 120.3 . .
C2 C9 N2 110.2(5) . .
C2 C9 C10 130.4(5) . .
N2 C9 C10 119.5(5) . .
O4 C10 O3 123.3(5) . .
O4 C10 C9 120.5(5) . .
O3 C10 C9 116.2(5) . .
O5 C11 O6 124.1(5) . .
O5 C11 C12 117.4(5) . .
O6 C11 C12 118.4(5) . .
N4 C12 C19 105.5(5) . .
N4 C12 C11 118.3(5) . .
C19 C12 C11 136.0(5) . .
N5 C13 N4 111.3(5) . .
N5 C13 C14 125.6(5) . .
N4 C13 C14 123.0(5) . .
C15 C14 C18 116.9(6) . .
C15 C14 C13 122.4(6) . .
C18 C14 C13 120.7(6) . .
C14 C15 C16 120.4(8) . .
C14 C15 H15 119.8 . .
C16 C15 H15 119.8 . .
N6 C16 C15 123.1(9) . .
N6 C16 H16 118.5 . .
C15 C16 H16 118.5 . .
N6 C17 C18 124.1(8) . .
N6 C17 H17 117.9 . .
C18 C17 H17 117.9 . .
C17 C18 C14 118.9(8) . .
C17 C18 H18 120.5 . .
C14 C18 H18 120.5 . .
N5 C19 C12 108.6(5) . .
N5 C19 C20 120.2(5) . .
C12 C19 C20 131.2(5) . .
O8 C20 O7 122.7(5) . .
O8 C20 C19 118.4(5) . .
O7 C20 C19 118.9(5) . .
O18 N7 O16 119.4(7) . .
O18 N7 O17 121.1(7) . .
O16 N7 O17 119.4(7) . .

loop_
_geom_bond_atom_site_label_1
_geom_bond_atom_site_label_2
_geom_bond_distance
_geom_bond_site_symmetry_2
Dy1 O6 2.317(4) .
Dy1 O2 2.326(4) .
Dy1 O4 2.327(4) .
Dy1 O7 2.335(4) .
Dy1 O10W 2.364(5) .
Dy1 O3 2.374(4) 4
Dy1 O9W 2.401(4) .
Dy1 O1 2.401(4) 4_545
Dy2 O11W 2.324(5) .
Dy2 O11W 2.324(5) 2
Dy2 O8 2.368(4) 2
Dy2 O8 2.368(4) .
Dy2 O12W 2.388(4) 2
Dy2 O12W 2.388(4) .
Dy2 O5 2.426(4) 2_565
Dy2 O5 2.426(4) 1_565
O1 C1 1.250(6) .
O1 Dy1 2.401(4) 4
O2 C1 1.251(7) .
O3 C10 1.267(6) .
O3 Dy1 2.374(4) 4_545
O4 C10 1.243(7) .
O5 C11 1.249(7) .
O5 Dy2 2.426(4) 1_545
O6 C11 1.268(7) .
O7 C20 1.262(6) .
O8 C20 1.249(6) .
O9W H9A 0.8500 .
O9W H9B 0.8501 .
O10W H10A 0.851(10) .
O10W H10B 0.851(10) .
O11W H11A 0.847(10) .
O11W H11B 0.847(10) .
O12W H12A 0.8500 .
O12W H12B 0.8501 .
O13W H13A 0.855(10) .
O13W H13B 0.853(10) .
O14W H14A 0.850(10) .
O14W H14B 0.851(10) .
N1 C3 1.349(7) .
N1 C2 1.380(7) .
N1 H1 0.79(7) .
N2 C3 1.321(7) .
N2 C9 1.375(7) .
N3 C6 1.318(10) .
N3 C7 1.336(10) .
N4 C13 1.345(7) .
N4 C12 1.362(7) .
N4 H4 0.860(10) .
N5 C13 1.319(7) .
N5 C19 1.375(7) .
N6 C16 1.317(12) .
N6 C17 1.335(13) .
C1 C2 1.484(7) .
C2 C9 1.375(7) .
C3 C4 1.470(8) .
C4 C8 1.376(8) .
C4 C5 1.384(9) .
C5 C6 1.375(10) .
C5 H5 0.9300 .
C6 H6 0.9300 .
C7 C8 1.394(9) .
C7 H7 0.9300 .
C8 H8 0.9300 .
C9 C10 1.496(7) .
C11 C12 1.475(8) .
C12 C19 1.396(7) .
C13 C14 1.480(8) .
C14 C15 1.352(10) .
C14 C18 1.393(9) .
C15 C16 1.385(11) .
C15 H15 0.9300 .
C16 H16 0.9300 .
C17 C18 1.364(12) .
C17 H17 0.9300 .
C18 H18 0.9300 .
C19 C20 1.497(7) .
N7 O18 1.280(12) .
N7 O16 1.283(12) .
N7 O17 1.285(12) .
